data_7037877
loop_
_publ_author_name
'Abrahams, Brendan F.'
'Dharma, A. David'
'Dyett, Brendan'
'Hudson, Timothy A.'
'Maynard-Casely, Helen'
'Kingsbury, Christopher J.'
'McCormick, Laura J.'
'Robson, Richard'
'Sutton, Ashley L.'
'White, Keith F.'

_publ_section_title
;
 An indirect generation of 1D M(II)-2,5-dihydroxybenzoquinone coordination
 polymers, their structural rearrangements and generation of materials
 with a high affinity for H2, CO2 and CH4.
;
_journal_issue 4
_journal_name_full 'Dalton transactions (Cambridge, England : 2003)'
_journal_page_first 1339
_journal_page_last 1344
_journal_paper_doi 10.1039/c5dt04095g
_journal_volume 45
_journal_year 2016
_chemical_formula_sum 'C9 H19 O9.5 Zn'
_chemical_formula_weight 344.61
_space_group_crystal_system monoclinic
_space_group_IT_number 15
_space_group_name_Hall '-C 2yc'
_space_group_name_H-M_alt 'C 1 2/c 1'
_symmetry_space_group_name_Hall '-C 2yc'
_symmetry_space_group_name_H-M 'C 1 2/c 1'
_atom_sites_solution_hydrogens mixed
_audit_creation_method SHELXL-2014/7
_audit_update_record
;
2015-10-18 deposited with the CCDC.
2015-12-22 downloaded from the CCDC.
;
_cell_angle_alpha 90
_cell_angle_beta 102.941(4)
_cell_angle_gamma 90
_cell_formula_units_Z 8
_cell_length_a 21.4589(10)
_cell_length_b 15.5785(6)
_cell_length_c 9.2643(3)
_cell_measurement_reflns_used 2308
_cell_measurement_temperature 130(2)
_cell_measurement_theta_max 61.53
_cell_measurement_theta_min 3.54
_cell_volume 3018.4(2)
_computing_cell_refinement
;
CrysAlisPro, Agilent Technologies,
Version 1.171.37.34 (release 22-05-2014 CrysAlis171 .NET)
(compiled May 22 2014,16:03:01)
;
_computing_data_collection
;
CrysAlis RED, Oxford Diffraction Ltd.,
Version 1.171.32.15 (release 10-01-2008 CrysAlis171 .NET)
(compiled Jan 10 2008,16:37:18)
;
_computing_data_reduction
;
CrysAlisPro, Agilent Technologies,
Version 1.171.37.34 (release 22-05-2014 CrysAlis171 .NET)
(compiled May 22 2014,16:03:01)
;
_computing_structure_refinement 'SHELXL-2014/7 (Sheldrick, 2014)'
_computing_structure_solution 'SHELXT-2014/7 (Sheldrick, 2014)'
_diffrn_ambient_temperature 130(2)
_diffrn_detector_area_resol_mean 16.0711
_diffrn_measured_fraction_theta_full 0.980
_diffrn_measured_fraction_theta_max 0.980
_diffrn_measurement_device_type 'Xcalibur, Sapphire3'
_diffrn_measurement_method '\w scans'
_diffrn_radiation_type CuK\a
_diffrn_radiation_wavelength 1.54184
_diffrn_reflns_av_R_equivalents 0.0329
_diffrn_reflns_av_unetI/netI 0.0659
_diffrn_reflns_laue_measured_fraction_full 0.980
_diffrn_reflns_laue_measured_fraction_max 0.980
_diffrn_reflns_limit_h_max 15
_diffrn_reflns_limit_h_min -24
_diffrn_reflns_limit_k_max 16
_diffrn_reflns_limit_k_min -17
_diffrn_reflns_limit_l_max 10
_diffrn_reflns_limit_l_min -9
_diffrn_reflns_number 4348
_diffrn_reflns_point_group_measured_fraction_full 0.980
_diffrn_reflns_point_group_measured_fraction_max 0.980
_diffrn_reflns_theta_full 61.509
_diffrn_reflns_theta_max 61.509
_diffrn_reflns_theta_min 3.538
_diffrn_source 'Enhance (Cu) X-ray Source'
_exptl_absorpt_coefficient_mu 2.650
_exptl_absorpt_correction_T_max 1.00
_exptl_absorpt_correction_T_min 0.95
_exptl_absorpt_correction_type multi-scan
_exptl_absorpt_process_details
;
CrysAlisPro, Agilent Technologies,
Version 1.171.37.34 (release 22-05-2014 CrysAlis171 .NET)
(compiled May 22 2014,16:03:01)
Empirical absorption correction using spherical harmonics,
 implemented in SCALE3 ABSPACK scaling algorithm.
Empirical absorption correction using spherical harmonics,
 implemented in SCALE3 ABSPACK scaling algorithm.
;
_exptl_crystal_colour pink
_exptl_crystal_density_diffrn 1.517
_exptl_crystal_description plate
_exptl_crystal_F_000 1432
_exptl_crystal_size_max 0.12
_exptl_crystal_size_mid 0.049
_exptl_crystal_size_min 0.044
_platon_squeeze_details
;
_shelx_res_file
    shelx.res created by SHELXL-2014/7


TITL shelxt_a.res in C2/c
CELL  1.54184  21.4589  15.5785   9.2643   90.000  102.941   90.000
ZERR     8.00   0.0010   0.0006   0.0003    0.000    0.004    0.000
LATT   7
SYMM  - X,   Y, 1/2 - Z
SFAC  C    H    O    ZN
UNIT  72  152  76  8
MERG   2
DFIX     0.830   0.010 H2WA O2W
DFIX     0.830   0.020 H2WB O2W
DFIX     1.440   0.020 H2WA H2WB
DFIX     0.830   0.020 H1WB O1W
DFIX     0.830   0.020 O1W H1WA
DFIX     1.440   0.020 H1WB H1WA
FMAP   2
PLAN   20
ACTA
BOND   $H
LIST   4
L.S.  10
TEMP  -143.00
WGHT    0.065900
FVAR      21.92836
ZN01  4    0.683672    0.574635    0.236188    11.00000    0.04296    0.03263 =
         0.02356    0.00115    0.01436   -0.00249
O4    3    0.795109    0.793023   -0.238016    11.00000    0.05095    0.03638 =
         0.02511    0.00108    0.01895   -0.00406
O1W   3    0.667371    0.445502    0.185401    11.00000    0.05453    0.03473 =
         0.02245    0.00035    0.00977   -0.00248
O2    3    0.624681    0.584239    0.384656    11.00000    0.04280    0.03925 =
         0.02255    0.00083    0.01132   -0.00306
O1    3    0.408608    0.599478    0.404647    11.00000    0.04139    0.04409 =
         0.02249   -0.00473    0.01384   -0.00218
O2W   3    0.761342    0.547927    0.403545    11.00000    0.04541    0.03858 =
         0.02794    0.00260    0.00928   -0.00341
O3    3    0.727670    0.585093    0.059413    11.00000    0.05152    0.03180 =
         0.02975    0.00045    0.01849   -0.00375
O1S   3    0.428321    0.631746    0.704263    11.00000    0.07155    0.06232 =
         0.02664   -0.00382    0.01719   -0.01686
O4S   3    0.831374    0.677266    0.561017    11.00000    0.08425    0.06183 =
         0.05983   -0.01618    0.02542   -0.00305
C1    1    0.453948    0.595868    0.339348    11.00000    0.04416    0.02859 =
         0.02120   -0.00491    0.01370   -0.00064
C2    1    0.517898    0.594469    0.409950    11.00000    0.04897    0.03712 =
         0.01742   -0.00156    0.01209   -0.00104
AFIX  43
H2    2    0.529578    0.595759    0.515081    11.00000   -1.20000
AFIX   0
C3    1    0.565530    0.591203    0.329781    11.00000    0.03742    0.02746 =
         0.02351   -0.00242    0.00801   -0.00253
C6    1    0.773854    0.767994   -0.127723    11.00000    0.03710    0.03715 =
         0.02406   -0.00202    0.00911   -0.00111
C4    1    0.739460    0.660937    0.023409    11.00000    0.03733    0.03136 =
         0.02741   -0.00244    0.00874   -0.00375
C5    1    0.763399    0.682610   -0.098479    11.00000    0.04783    0.03529 =
         0.02844   -0.00168    0.01338    0.00026
AFIX  43
H5    2    0.772674    0.638964   -0.162151    11.00000   -1.20000
AFIX   0
H1WB  2    0.648798    0.424474    0.247930    11.00000    0.10784
H1WA  2    0.650931    0.439715    0.096282    11.00000    0.03678
H2WA  2    0.784251    0.585522    0.455474    11.00000    0.04962
H2WB  2    0.749458    0.507554    0.450121    11.00000    0.05050
HKLF    4

REM  shelxt_a.res in C2/c
REM R1 =  0.0427 for    1522 Fo > 4sig(Fo)  and  0.0613 for all    2303 data
REM    152 parameters refined using      6 restraints

END

WGHT      0.0658      0.0000

REM Highest difference peak  1.300,  deepest hole -0.345,  1-sigma level  0.082
Q1    1   0.8583  0.7205  0.4752  11.00000  0.05    1.30
Q2    1   0.8828  0.6545  0.6521  11.00000  0.05    0.59
Q3    1   0.7934  0.6166  0.5247  11.00000  0.05    0.38
Q4    1   0.4217  0.6203  0.6126  11.00000  0.05    0.33
Q5    1   0.8105  0.7066  0.6305  11.00000  0.05    0.31
Q6    1   0.8294  0.6156  0.5996  11.00000  0.05    0.29
Q7    1   0.4085  0.7006  0.6859  11.00000  0.05    0.29
Q8    1   0.4703  0.6209  0.7267  11.00000  0.05    0.28
Q9    1   0.3892  0.6856  0.6541  11.00000  0.05    0.28
Q10   1   0.7225  0.5756  0.3109  11.00000  0.05    0.25
Q11   1   0.6362  0.5785  0.1677  11.00000  0.05    0.23
Q12   1   0.3540  0.6355  0.4691  11.00000  0.05    0.23
Q13   1   0.7909  0.7201  0.5122  11.00000  0.05    0.22
Q14   1   0.7272  0.5820  0.1436  11.00000  0.05    0.21
Q15   1   0.7090  0.5626  0.1507  11.00000  0.05    0.20
Q16   1   0.6261  0.4059  0.2337  11.00000  0.05    0.19
Q17   1   0.4905  0.7215  0.5067  11.00000  0.05    0.19
Q18   1   0.8022  0.5374  0.4882  11.00000  0.05    0.18
Q19   1   0.9402  0.5749  0.3008  11.00000  0.05    0.18
Q20   1   0.4429  0.5674  0.6459  11.00000  0.05    0.17
;
_refine_diff_density_max 1.300
_refine_diff_density_min -0.345
_refine_diff_density_rms 0.082
_refine_ls_extinction_method none
_refine_ls_goodness_of_fit_ref 0.922
_refine_ls_hydrogen_treatment mixed
_refine_ls_matrix_type full
_refine_ls_number_parameters 152
_refine_ls_number_reflns 2303
_refine_ls_number_restraints 6
_refine_ls_restrained_S_all 0.922
_refine_ls_R_factor_all 0.0613
_refine_ls_R_factor_gt 0.0427
_refine_ls_shift/su_max 0.001
_refine_ls_shift/su_mean 0.000
_refine_ls_structure_factor_coef Fsqd
_refine_ls_weighting_details 'w=1/[\s^2^(Fo^2^)+(0.0659P)^2^] where P=(Fo^2^+2Fc^2^)/3'
_refine_ls_weighting_scheme calc
_refine_ls_wR_factor_gt 0.1139
_refine_ls_wR_factor_ref 0.1180
_reflns_Friedel_coverage 0.000
_reflns_number_gt 1522
_reflns_number_total 2303
_reflns_threshold_expression 'I > 2\s(I)'
_cod_data_source_file c5dt04095g2.cif
_cod_data_source_block cisZndhbqH2O2
_cod_depositor_comments 'Adding full bibliography for 7037876--7037879.cif.'
_cod_original_formula_sum 'C9 H19 O9.50 Zn'
_cod_database_code 7037877
_shelx_shelxl_version_number 2014/7
_shelx_space_group_comment
;
The symmetry employed for this shelxl refinement is uniquely defined
by the following loop, which should always be used as a source of
symmetry information in preference to the above space-group names.
They are only intended as comments.
;
_platon_squeeze_void_probe_radius 1.20

loop_
_space_group_symop_operation_xyz
'x, y, z'
'-x, y, -z+1/2'
'x+1/2, y+1/2, z'
'-x+1/2, y+1/2, -z+1/2'
'-x, -y, -z'
'x, -y, z-1/2'
'-x+1/2, -y+1/2, -z'
'x+1/2, -y+1/2, z-1/2'

loop_
_atom_site_label
_atom_site_type_symbol
_atom_site_fract_x
_atom_site_fract_y
_atom_site_fract_z
_atom_site_U_iso_or_equiv
_atom_site_adp_type
_atom_site_occupancy
_atom_site_site_symmetry_order
_atom_site_calc_flag
_atom_site_refinement_flags_posn
_atom_site_refinement_flags_adp
Zn01 Zn 0.68367(3) 0.57463(4) 0.23619(6) 0.0320(2) Uani 1 1 d . .
O4 O 0.79511(16) 0.7930(2) -0.2380(3) 0.0358(8) Uani 1 1 d . .
O1W O 0.66737(17) 0.4455(2) 0.1854(3) 0.0371(8) Uani 1 1 d D .
O2 O 0.62468(16) 0.5842(2) 0.3847(3) 0.0342(8) Uani 1 1 d . .
O1 O 0.40861(15) 0.5995(2) 0.4046(3) 0.0349(8) Uani 1 1 d . .
O2W O 0.76134(17) 0.5479(2) 0.4035(3) 0.0371(8) Uani 1 1 d D .
O3 O 0.72767(16) 0.5851(2) 0.0594(3) 0.0362(8) Uani 1 1 d . .
O1S O 0.42832(19) 0.6317(3) 0.7043(3) 0.0525(10) Uani 1 1 d . .
O4S O 0.8314(2) 0.6773(3) 0.5610(4) 0.0672(12) Uani 1 1 d . .
C1 C 0.4539(2) 0.5959(3) 0.3393(4) 0.0303(11) Uani 1 1 d . .
C2 C 0.5179(2) 0.5945(3) 0.4099(5) 0.0338(12) Uani 1 1 d . .
H2 H 0.5296 0.5958 0.5151 0.041 Uiso 1 1 calc R U
C3 C 0.5655(2) 0.5912(3) 0.3298(5) 0.0293(11) Uani 1 1 d . .
C6 C 0.7739(2) 0.7680(3) -0.1277(5) 0.0324(11) Uani 1 1 d . .
C4 C 0.7395(2) 0.6609(3) 0.0234(5) 0.0318(11) Uani 1 1 d . .
C5 C 0.7634(2) 0.6826(3) -0.0985(5) 0.0364(12) Uani 1 1 d . .
H5 H 0.7727 0.6390 -0.1622 0.044 Uiso 1 1 calc R U
H1WB H 0.649(3) 0.424(5) 0.248(4) 0.11(3) Uiso 1 1 d D .
H1WA H 0.651(2) 0.440(3) 0.096(2) 0.037(14) Uiso 1 1 d D .
H2WA H 0.784(2) 0.586(2) 0.455(4) 0.050(18) Uiso 1 1 d D .
H2WB H 0.749(2) 0.508(2) 0.450(5) 0.050(18) Uiso 1 1 d D .

loop_
_atom_site_aniso_label
_atom_site_aniso_U_11
_atom_site_aniso_U_22
_atom_site_aniso_U_33
_atom_site_aniso_U_23
_atom_site_aniso_U_13
_atom_site_aniso_U_12
Zn01 0.0430(4) 0.0326(4) 0.0236(3) 0.0012(3) 0.0144(2) -0.0025(3)
O4 0.051(2) 0.0364(19) 0.0251(15) 0.0011(14) 0.0189(15) -0.0041(16)
O1W 0.055(2) 0.035(2) 0.0224(17) 0.0003(14) 0.0098(16) -0.0025(16)
O2 0.043(2) 0.039(2) 0.0225(15) 0.0008(14) 0.0113(14) -0.0031(17)
O1 0.041(2) 0.044(2) 0.0225(15) -0.0047(13) 0.0138(14) -0.0022(16)
O2W 0.045(2) 0.039(2) 0.0279(17) 0.0026(16) 0.0093(16) -0.0034(18)
O3 0.052(2) 0.032(2) 0.0297(16) 0.0005(14) 0.0185(15) -0.0038(16)
O1S 0.072(3) 0.062(3) 0.0266(17) -0.0038(17) 0.0172(17) -0.017(2)
O4S 0.084(3) 0.062(3) 0.060(3) -0.016(2) 0.025(2) -0.003(2)
C1 0.044(3) 0.029(3) 0.021(2) -0.0049(18) 0.014(2) -0.001(2)
C2 0.049(3) 0.037(3) 0.017(2) -0.0016(19) 0.012(2) -0.001(2)
C3 0.037(3) 0.027(3) 0.024(2) -0.0024(18) 0.008(2) -0.003(2)
C6 0.037(3) 0.037(3) 0.024(2) -0.002(2) 0.009(2) -0.001(2)
C4 0.037(3) 0.031(3) 0.027(2) -0.002(2) 0.009(2) -0.004(2)
C5 0.048(3) 0.035(3) 0.028(2) -0.002(2) 0.013(2) 0.000(2)

loop_
_atom_type_symbol
_atom_type_description
_atom_type_scat_dispersion_real
_atom_type_scat_dispersion_imag
_atom_type_scat_source
C C 0.0181 0.0091 'International Tables Vol C Tables 4.2.6.8 and 6.1.1.4'
H H 0.0000 0.0000 'International Tables Vol C Tables 4.2.6.8 and 6.1.1.4'
O O 0.0492 0.0322 'International Tables Vol C Tables 4.2.6.8 and 6.1.1.4'
Zn Zn -1.5491 0.6778 'International Tables Vol C Tables 4.2.6.8 and 6.1.1.4'

loop_
_geom_angle_atom_site_label_1
_geom_angle_atom_site_label_2
_geom_angle_atom_site_label_3
_geom_angle
_geom_angle_site_symmetry_1
_geom_angle_site_symmetry_3
O2W Zn01 O3 100.18(14) . .
O2W Zn01 O2 91.53(13) . .
O3 Zn01 O2 166.65(13) . .
O2W Zn01 O1W 92.40(14) . .
O3 Zn01 O1W 88.89(13) . .
O2 Zn01 O1W 97.08(13) . .
O2W Zn01 O4 93.14(14) . 7_665
O3 Zn01 O4 78.10(12) . 7_665
O2 Zn01 O4 94.98(12) . 7_665
O1W Zn01 O4 166.57(12) . 7_665
O2W Zn01 O1 168.26(12) . 2_655
O3 Zn01 O1 91.55(12) . 2_655
O2 Zn01 O1 76.89(12) . 2_655
O1W Zn01 O1 87.21(13) . 2_655
O4 Zn01 O1 89.81(13) 7_665 2_655
C6 O4 Zn01 114.2(3) . 7_665
Zn01 O1W H1WB 108(5) . .
Zn01 O1W H1WA 110(3) . .
H1WB O1W H1WA 119(4) . .
C3 O2 Zn01 116.6(3) . .
C1 O1 Zn01 114.0(3) . 2_655
Zn01 O2W H2WA 124(4) . .
Zn01 O2W H2WB 105(3) . .
H2WA O2W H2WB 116(3) . .
C4 O3 Zn01 115.7(3) . .
O1 C1 C2 124.5(4) . .
O1 C1 C3 115.6(4) . 2_655
C2 C1 C3 119.9(4) . 2_655
C1 C2 C3 121.2(4) . .
C1 C2 H2 119.4 . .
C3 C2 H2 119.4 . .
O2 C3 C2 125.5(4) . .
O2 C3 C1 115.9(4) . 2_655
C2 C3 C1 118.7(4) . 2_655
O4 C6 C5 123.7(4) . .
O4 C6 C4 115.8(4) . 7_665
C5 C6 C4 120.5(4) . 7_665
O3 C4 C5 125.1(4) . .
O3 C4 C6 115.4(4) . 7_665
C5 C4 C6 119.5(4) . 7_665
C4 C5 C6 120.0(5) . .
C4 C5 H5 120.0 . .
C6 C5 H5 120.0 . .

loop_
_geom_bond_atom_site_label_1
_geom_bond_atom_site_label_2
_geom_bond_distance
_geom_bond_site_symmetry_2
Zn01 O2W 2.049(3) .
Zn01 O3 2.072(3) .
Zn01 O2 2.073(3) .
Zn01 O1W 2.078(3) .
Zn01 O4 2.111(3) 7_665
Zn01 O1 2.148(3) 2_655
O4 C6 1.270(5) .
O4 Zn01 2.111(3) 7_665
O1W H1WB 0.840(19) .
O1W H1WA 0.827(18) .
O2 C3 1.262(5) .
O1 C1 1.257(5) .
O1 Zn01 2.148(3) 2_655
O2W H2WA 0.843(10) .
O2W H2WB 0.834(18) .
O3 C4 1.268(6) .
C1 C2 1.382(7) .
C1 C3 1.530(6) 2_655
C2 C3 1.392(6) .
C2 H2 0.9500 .
C3 C1 1.530(6) 2_655
C6 C5 1.386(7) .
C6 C4 1.538(7) 7_665
C4 C5 1.383(6) .
C4 C6 1.538(7) 7_665
C5 H5 0.9500 .

loop_
_platon_squeeze_void_nr
_platon_squeeze_void_average_x
_platon_squeeze_void_average_y
_platon_squeeze_void_average_z
_platon_squeeze_void_volume
_platon_squeeze_void_count_electrons
_platon_squeeze_void_content
1 0.500 0.000 0.035 595 141 ' '
2 0.000 0.500 -0.036 595 141 ' '
